data_7038372
loop_
_publ_author_name
'Nakagawa, N.'
'Derrah, E. J.'
'Schelwies, M.'
'Rominger, F.'
'Trapp, O.'
'Schaub, T.'

_publ_section_title
;
 Triphos derivatives and diphosphines as ligands in the
 ruthenium-catalysed alcohol amination with NH3.
;
_journal_issue 16
_journal_name_full 'Dalton transactions (Cambridge, England : 2003)'
_journal_page_first 6856
_journal_page_last 6865
_journal_paper_doi 10.1039/c5dt04870b
_journal_volume 45
_journal_year 2016
_chemical_formula_sum 'C34.5 H32 Cl3 N O P2 Ru'
_chemical_formula_weight 745.97
_chemical_name_common 'D-3 in manuscript'
_chemical_name_systematic
; 
 ? 
;
_space_group_IT_number 43
_symmetry_cell_setting orthorhombic
_symmetry_space_group_name_Hall 'F 2 -2d'
_symmetry_space_group_name_H-M 'F d d 2'
_atom_sites_solution_hydrogens geom
_atom_sites_solution_primary direct
_atom_sites_solution_secondary difmap
_audit_creation_method SHELXL-97
_audit_update_record
;
2015-12-03 deposited with the CCDC.
2016-02-08 downloaded from the CCDC.
;
_cell_angle_alpha 90.00
_cell_angle_beta 90.00
_cell_angle_gamma 90.00
_cell_formula_units_Z 16
_cell_length_a 29.4997(16)
_cell_length_b 51.979(3)
_cell_length_c 8.4886(5)
_cell_measurement_reflns_used 3869
_cell_measurement_temperature 200(2)
_cell_measurement_theta_max 24.81
_cell_measurement_theta_min 2.53
_cell_volume 13016.1(13)
_computing_cell_refinement 'Bruker SAINT'
_computing_data_collection 'Bruker APEX2'
_computing_data_reduction 'Bruker SAINT'
_computing_molecular_graphics 'Bruker SHELXTL'
_computing_publication_material 'Bruker SHELXTL'
_computing_structure_refinement 'SHELXL-97 (Sheldrick, 2008)'
_computing_structure_solution 'SHELXS-97 (Sheldrick, 2008)'
_diffrn_ambient_temperature 200(2)
_diffrn_measured_fraction_theta_full 1.000
_diffrn_measured_fraction_theta_max 1.000
_diffrn_measurement_device_type 'Bruker APEX-II Quazar'
_diffrn_measurement_method '\f and \w scans'
_diffrn_radiation_monochromator mirror
_diffrn_radiation_source 'ImuS microsource'
_diffrn_radiation_type MoK\a
_diffrn_radiation_wavelength 0.71073
_diffrn_reflns_av_R_equivalents 0.0782
_diffrn_reflns_av_sigmaI/netI 0.0888
_diffrn_reflns_limit_h_max 36
_diffrn_reflns_limit_h_min -37
_diffrn_reflns_limit_k_max 66
_diffrn_reflns_limit_k_min -63
_diffrn_reflns_limit_l_max 10
_diffrn_reflns_limit_l_min -10
_diffrn_reflns_number 23548
_diffrn_reflns_theta_full 27.11
_diffrn_reflns_theta_max 27.11
_diffrn_reflns_theta_min 1.57
_exptl_absorpt_coefficient_mu 0.856
_exptl_absorpt_correction_T_max 0.9585
_exptl_absorpt_correction_T_min 0.8896
_exptl_absorpt_correction_type multi-scan
_exptl_absorpt_process_details
;
Sheldrick, G. M. (2008). <i>SADABS</i>. University of G\"ottingen, Germany.
;
_exptl_crystal_colour yellow
_exptl_crystal_density_diffrn 1.523
_exptl_crystal_density_method 'not measured'
_exptl_crystal_description plate
_exptl_crystal_F_000 6064
_exptl_crystal_size_max 0.14
_exptl_crystal_size_mid 0.13
_exptl_crystal_size_min 0.05
_refine_diff_density_max 0.487
_refine_diff_density_min -0.514
_refine_diff_density_rms 0.094
_refine_ls_abs_structure_details 'Flack H D (1983), Acta Cryst. A39, 876-881'
_refine_ls_abs_structure_Flack -0.04(4)
_refine_ls_extinction_method none
_refine_ls_goodness_of_fit_ref 1.022
_refine_ls_hydrogen_treatment constr
_refine_ls_matrix_type full
_refine_ls_number_parameters 385
_refine_ls_number_reflns 7145
_refine_ls_number_restraints 1
_refine_ls_restrained_S_all 1.022
_refine_ls_R_factor_all 0.0728
_refine_ls_R_factor_gt 0.0496
_refine_ls_shift/su_max 0.000
_refine_ls_shift/su_mean 0.000
_refine_ls_structure_factor_coef Fsqd
_refine_ls_weighting_details 'calc w=1/[\s^2^(Fo^2^)+(0.0279P)^2^+6.0256P] where P=(Fo^2^+2Fc^2^)/3'
_refine_ls_weighting_scheme calc
_refine_ls_wR_factor_gt 0.0810
_refine_ls_wR_factor_ref 0.0900
_reflns_number_gt 5526
_reflns_number_total 7145
_reflns_threshold_expression >2sigma(I)
_cod_data_source_file c5dt04870b2.cif
_cod_data_source_block erd4
_cod_depositor_comments
;
The following automatic conversions were performed:

'_symmetry_cell_setting' value 'Orthorhombic' changed to
'orthorhombic' according to
/usr/data/users/saulius/crontab/automatic-downloads/rss-feeds/RSC/lib/dictionaries/cif_core.dic
dictionary named 'cif_core.dic' version 2.4.2 from 2011-04-26.

Automatic conversion script
Id: cif_fix_values 4268 2015-11-12 08:31:59Z antanas 

 Adding full bibliography for 7038370--7038373.cif.
;
_cod_original_sg_symbol_H-M Fdd2
_cod_original_formula_sum 'C34.50 H32 Cl3 N O P2 Ru'
_cod_database_code 7038372

loop_
_symmetry_equiv_pos_as_xyz
'x, y, z'
'-x, -y, z'
'x+1/4, -y+1/4, z+1/4'
'-x+1/4, y+1/4, z+1/4'
'x, y+1/2, z+1/2'
'-x, -y+1/2, z+1/2'
'x+1/4, -y+3/4, z+3/4'
'-x+1/4, y+3/4, z+3/4'
'x+1/2, y, z+1/2'
'-x+1/2, -y, z+1/2'
'x+3/4, -y+1/4, z+3/4'
'-x+3/4, y+1/4, z+3/4'
'x+1/2, y+1/2, z'
'-x+1/2, -y+1/2, z'
'x+3/4, -y+3/4, z+1/4'
'-x+3/4, y+3/4, z+1/4'

loop_
_atom_site_label
_atom_site_type_symbol
_atom_site_fract_x
_atom_site_fract_y
_atom_site_fract_z
_atom_site_U_iso_or_equiv
_atom_site_adp_type
_atom_site_occupancy
_atom_site_symmetry_multiplicity
_atom_site_calc_flag
_atom_site_refinement_flags
Ru1 Ru 0.377022(13) 0.067918(9) -0.07735(5) 0.02051(10) Uani 1 1 d .
Cl1 Cl 0.40904(5) 0.04010(3) -0.27896(15) 0.0328(3) Uani 1 1 d .
Cl2 Cl 0.36984(5) 0.10101(3) -0.28591(15) 0.0359(4) Uani 1 1 d .
P1 P 0.35807(4) 0.09460(3) 0.12808(15) 0.0206(3) Uani 1 1 d .
P2 P 0.38517(4) 0.03567(3) 0.10328(16) 0.0216(3) Uani 1 1 d .
C1 C 0.31955(19) 0.05888(11) -0.1411(6) 0.0320(14) Uani 1 1 d .
O1 O 0.28470(14) 0.05390(8) -0.1904(5) 0.0480(12) Uani 1 1 d .
C7 C 0.39472(17) 0.08661(10) 0.2961(6) 0.0243(12) Uani 1 1 d .
H7A H 0.4017 0.1028 0.3531 0.029 Uiso 1 1 calc R
H7B H 0.3773 0.0755 0.3690 0.029 Uiso 1 1 calc R
C8 C 0.43360(16) 0.04394(9) 0.2271(6) 0.0244(12) Uani 1 1 d .
H8A H 0.4302 0.0350 0.3294 0.029 Uiso 1 1 calc R
H8B H 0.4614 0.0373 0.1764 0.029 Uiso 1 1 calc R
C9 C 0.46915(16) 0.07548(10) 0.4093(7) 0.0290(13) Uani 1 1 d .
H9A H 0.4525 0.0684 0.4994 0.044 Uiso 1 1 calc R
H9B H 0.4760 0.0937 0.4285 0.044 Uiso 1 1 calc R
H9C H 0.4975 0.0659 0.3955 0.044 Uiso 1 1 calc R
C10 C 0.43997(15) 0.07294(9) 0.2589(6) 0.0200(11) Uani 1 1 d .
C11 C 0.46438(16) 0.08447(9) 0.1153(6) 0.0202(11) Uani 1 1 d .
N12 N 0.44566(13) 0.08109(8) -0.0283(5) 0.0215(10) Uani 1 1 d .
C13 C 0.46906(18) 0.08854(11) -0.1561(6) 0.0298(13) Uani 1 1 d .
H13 H 0.4563 0.0856 -0.2572 0.036 Uiso 1 1 calc R
C14 C 0.51050(18) 0.10023(11) -0.1465(7) 0.0333(14) Uani 1 1 d .
H14 H 0.5261 0.1051 -0.2397 0.040 Uiso 1 1 calc R
C15 C 0.52928(19) 0.10486(11) -0.0022(7) 0.0366(15) Uani 1 1 d .
H15 H 0.5573 0.1137 0.0072 0.044 Uiso 1 1 calc R
C16 C 0.50635(16) 0.09633(10) 0.1293(6) 0.0272(12) Uani 1 1 d .
H16 H 0.5194 0.0986 0.2306 0.033 Uiso 1 1 calc R
C21 C 0.36748(16) 0.12965(10) 0.1147(6) 0.0247(12) Uani 1 1 d .
C22 C 0.3976(2) 0.14035(11) 0.0071(7) 0.0385(15) Uani 1 1 d .
H22 H 0.4130 0.1297 -0.0662 0.046 Uiso 1 1 calc R
C23 C 0.4050(2) 0.16671(12) 0.0071(8) 0.0509(18) Uani 1 1 d .
H23 H 0.4252 0.1739 -0.0682 0.061 Uiso 1 1 calc R
C24 C 0.3840(2) 0.18267(12) 0.1126(8) 0.0468(17) Uani 1 1 d .
H24 H 0.3901 0.2006 0.1126 0.056 Uiso 1 1 calc R
C25 C 0.3541(2) 0.17235(11) 0.2176(8) 0.0455(17) Uani 1 1 d .
H25 H 0.3388 0.1832 0.2904 0.055 Uiso 1 1 calc R
C26 C 0.34608(18) 0.14593(11) 0.2183(7) 0.0375(15) Uani 1 1 d .
H26 H 0.3253 0.1390 0.2923 0.045 Uiso 1 1 calc R
C31 C 0.30048(16) 0.09361(9) 0.2069(6) 0.0218(12) Uani 1 1 d .
C32 C 0.26503(18) 0.09681(10) 0.1007(7) 0.0314(13) Uani 1 1 d .
H32 H 0.2715 0.0986 -0.0084 0.038 Uiso 1 1 calc R
C33 C 0.22014(18) 0.09740(11) 0.1514(8) 0.0416(16) Uani 1 1 d .
H33 H 0.1963 0.0996 0.0775 0.050 Uiso 1 1 calc R
C34 C 0.2106(2) 0.09484(11) 0.3097(8) 0.0436(17) Uani 1 1 d .
H34 H 0.1801 0.0954 0.3454 0.052 Uiso 1 1 calc R
C35 C 0.24550(19) 0.09145(11) 0.4162(8) 0.0452(16) Uani 1 1 d .
H35 H 0.2389 0.0895 0.5251 0.054 Uiso 1 1 calc R
C36 C 0.29071(17) 0.09081(11) 0.3645(7) 0.0312(13) Uani 1 1 d .
H36 H 0.3145 0.0885 0.4383 0.037 Uiso 1 1 calc R
C41 C 0.39715(18) 0.00331(10) 0.0290(6) 0.0263(12) Uani 1 1 d .
C42 C 0.4350(3) -0.00981(16) 0.0526(12) 0.101(4) Uani 1 1 d .
H42 H 0.4588 -0.0021 0.1113 0.121 Uiso 1 1 calc R
C43 C 0.4410(3) -0.03450(18) -0.0058(14) 0.144(6) Uani 1 1 d .
H43 H 0.4687 -0.0433 0.0133 0.173 Uiso 1 1 calc R
C44 C 0.4081(2) -0.04605(12) -0.0891(9) 0.061(2) Uani 1 1 d .
H44 H 0.4123 -0.0630 -0.1283 0.073 Uiso 1 1 calc R
C45 C 0.3701(2) -0.03384(13) -0.1157(11) 0.073(3) Uani 1 1 d .
H45 H 0.3467 -0.0416 -0.1760 0.087 Uiso 1 1 calc R
C46 C 0.3645(2) -0.00921(13) -0.0543(12) 0.079(3) Uani 1 1 d .
H46 H 0.3364 -0.0007 -0.0713 0.095 Uiso 1 1 calc R
C51 C 0.33917(17) 0.02863(10) 0.2407(7) 0.0271(13) Uani 1 1 d .
C52 C 0.29447(17) 0.03111(11) 0.1947(8) 0.0373(15) Uani 1 1 d .
H52 H 0.2877 0.0371 0.0917 0.045 Uiso 1 1 calc R
C53 C 0.2590(2) 0.02492(13) 0.2965(9) 0.0496(19) Uani 1 1 d .
H53 H 0.2285 0.0266 0.2620 0.059 Uiso 1 1 calc R
C54 C 0.2678(2) 0.01652(13) 0.4442(8) 0.055(2) Uani 1 1 d .
H54 H 0.2437 0.0124 0.5140 0.066 Uiso 1 1 calc R
C55 C 0.3123(2) 0.01397(16) 0.4920(8) 0.076(3) Uani 1 1 d .
H55 H 0.3189 0.0083 0.5959 0.091 Uiso 1 1 calc R
C56 C 0.3470(2) 0.01961(14) 0.3906(8) 0.055(2) Uani 1 1 d .
H56 H 0.3774 0.0172 0.4248 0.066 Uiso 1 1 calc R
C61 C 0.5000 0.0000 -0.3901(13) 0.074(3) Uani 1 2 d S
H61A H 0.5164 -0.0123 -0.3214 0.089 Uiso 0.50 1 calc PR
H61B H 0.4836 0.0123 -0.3214 0.089 Uiso 0.50 1 calc PR
Cl3 Cl 0.46139(8) -0.01660(4) -0.5032(3) 0.0960(8) Uani 1 1 d .

loop_
_atom_site_aniso_label
_atom_site_aniso_U_11
_atom_site_aniso_U_22
_atom_site_aniso_U_33
_atom_site_aniso_U_23
_atom_site_aniso_U_13
_atom_site_aniso_U_12
Ru1 0.01977(18) 0.0248(2) 0.01697(17) -0.00190(17) 0.00075(18) 0.00401(19)
Cl1 0.0412(8) 0.0309(8) 0.0263(7) -0.0064(6) 0.0092(6) 0.0057(6)
Cl2 0.0435(8) 0.0397(9) 0.0244(9) 0.0049(6) 0.0037(7) 0.0175(7)
P1 0.0196(7) 0.0260(8) 0.0163(7) -0.0017(6) 0.0026(5) 0.0021(6)
P2 0.0189(7) 0.0226(8) 0.0234(7) -0.0011(6) 0.0008(6) -0.0014(6)
C1 0.031(3) 0.045(4) 0.020(3) -0.002(3) -0.002(3) 0.005(3)
O1 0.031(3) 0.066(3) 0.047(3) -0.013(2) -0.0102(19) -0.003(2)
C7 0.026(3) 0.028(3) 0.019(3) -0.005(2) 0.008(2) 0.001(2)
C8 0.021(3) 0.022(3) 0.030(3) 0.005(2) -0.003(2) -0.002(2)
C9 0.027(3) 0.033(3) 0.028(3) 0.000(3) -0.005(3) -0.004(2)
C10 0.017(3) 0.027(3) 0.016(3) 0.003(2) -0.003(2) -0.001(2)
C11 0.019(3) 0.018(3) 0.023(3) -0.002(2) 0.001(2) 0.003(2)
N12 0.024(2) 0.022(2) 0.019(2) -0.0015(19) 0.0054(18) -0.0012(19)
C13 0.036(3) 0.031(3) 0.022(3) 0.007(2) 0.011(2) 0.004(3)
C14 0.032(3) 0.033(3) 0.035(3) 0.006(3) 0.017(3) 0.001(3)
C15 0.032(3) 0.029(3) 0.049(4) 0.003(3) 0.004(3) -0.013(3)
C16 0.026(3) 0.030(3) 0.025(3) 0.000(2) -0.001(2) -0.005(2)
C21 0.022(3) 0.027(3) 0.025(3) -0.002(2) -0.004(2) 0.001(2)
C22 0.048(4) 0.030(4) 0.038(4) -0.004(3) 0.021(3) 0.002(3)
C23 0.070(5) 0.030(4) 0.053(4) 0.000(3) 0.022(4) -0.008(3)
C24 0.054(4) 0.025(3) 0.061(4) -0.005(3) 0.003(3) 0.000(3)
C25 0.041(4) 0.034(4) 0.061(5) -0.015(3) 0.009(3) 0.007(3)
C26 0.033(3) 0.034(4) 0.046(4) -0.008(3) 0.012(3) 0.000(3)
C31 0.025(3) 0.021(3) 0.019(3) -0.002(2) 0.007(2) 0.001(2)
C32 0.033(3) 0.024(3) 0.037(3) -0.001(3) -0.003(3) 0.003(3)
C33 0.029(3) 0.032(3) 0.064(5) -0.006(3) 0.001(3) 0.002(3)
C34 0.029(3) 0.038(4) 0.064(5) -0.012(3) 0.019(3) -0.004(3)
C35 0.043(4) 0.057(4) 0.035(3) -0.013(4) 0.024(3) -0.009(3)
C36 0.019(3) 0.041(4) 0.034(3) -0.006(3) 0.007(2) 0.000(2)
C41 0.030(3) 0.023(3) 0.026(3) 0.001(2) 0.004(2) -0.002(2)
C42 0.066(6) 0.077(6) 0.160(9) -0.069(6) -0.078(6) 0.039(5)
C43 0.105(8) 0.100(7) 0.228(14) -0.103(9) -0.112(8) 0.080(6)
C44 0.071(5) 0.039(4) 0.073(5) -0.025(4) -0.029(4) 0.023(4)
C45 0.042(4) 0.043(4) 0.133(9) -0.037(5) -0.015(5) -0.001(3)
C46 0.035(4) 0.049(5) 0.153(9) -0.054(6) -0.012(5) 0.004(3)
C51 0.022(3) 0.027(3) 0.033(3) -0.009(3) 0.008(2) -0.006(2)
C52 0.029(3) 0.040(4) 0.042(4) 0.001(3) 0.005(3) -0.006(3)
C53 0.025(3) 0.056(5) 0.069(5) -0.008(4) 0.010(3) -0.002(3)
C54 0.037(4) 0.086(5) 0.042(5) -0.017(4) 0.021(3) -0.028(4)
C55 0.057(5) 0.144(8) 0.026(4) 0.026(4) 0.011(3) -0.036(5)
C56 0.028(3) 0.101(6) 0.037(4) 0.011(4) 0.000(3) -0.013(4)
C61 0.069(7) 0.078(8) 0.076(8) 0.000 0.000 0.039(6)
Cl3 0.0867(16) 0.0579(13) 0.144(2) -0.0191(15) -0.0092(15) 0.0152(12)

loop_
_atom_type_symbol
_atom_type_description
_atom_type_scat_dispersion_real
_atom_type_scat_dispersion_imag
_atom_type_scat_source
C C 0.0033 0.0016 'International Tables Vol C Tables 4.2.6.8 and 6.1.1.4'
H H 0.0000 0.0000 'International Tables Vol C Tables 4.2.6.8 and 6.1.1.4'
N N 0.0061 0.0033 'International Tables Vol C Tables 4.2.6.8 and 6.1.1.4'
O O 0.0106 0.0060 'International Tables Vol C Tables 4.2.6.8 and 6.1.1.4'
P P 0.1023 0.0942 'International Tables Vol C Tables 4.2.6.8 and 6.1.1.4'
Cl Cl 0.1484 0.1585 'International Tables Vol C Tables 4.2.6.8 and 6.1.1.4'
Ru Ru -1.2594 0.8363 'International Tables Vol C Tables 4.2.6.8 and 6.1.1.4'

loop_
_geom_angle_atom_site_label_1
_geom_angle_atom_site_label_2
_geom_angle_atom_site_label_3
_geom_angle
_geom_angle_site_symmetry_1
_geom_angle_site_symmetry_3
C1 Ru1 N12 173.2(2) . .
C1 Ru1 P2 96.14(18) . .
N12 Ru1 P2 90.25(11) . .
C1 Ru1 P1 98.81(18) . .
N12 Ru1 P1 83.76(11) . .
P2 Ru1 P1 87.65(5) . .
C1 Ru1 Cl1 89.95(18) . .
N12 Ru1 Cl1 87.73(11) . .
P2 Ru1 Cl1 89.73(5) . .
P1 Ru1 Cl1 171.08(5) . .
C1 Ru1 Cl2 83.59(18) . .
N12 Ru1 Cl2 89.88(11) . .
P2 Ru1 Cl2 176.45(6) . .
P1 Ru1 Cl2 95.88(5) . .
Cl1 Ru1 Cl2 86.74(5) . .
C31 P1 C7 104.9(2) . .
C31 P1 C21 101.0(2) . .
C7 P1 C21 100.5(2) . .
C31 P1 Ru1 119.18(16) . .
C7 P1 Ru1 108.04(16) . .
C21 P1 Ru1 120.82(17) . .
C8 P2 C51 105.1(2) . .
C8 P2 C41 105.3(2) . .
C51 P2 C41 100.3(2) . .
C8 P2 Ru1 107.23(17) . .
C51 P2 Ru1 119.84(19) . .
C41 P2 Ru1 117.59(18) . .
O1 C1 Ru1 175.4(5) . .
C10 C7 P1 117.0(3) . .
C10 C7 H7A 108.1 . .
P1 C7 H7A 108.1 . .
C10 C7 H7B 108.1 . .
P1 C7 H7B 108.1 . .
H7A C7 H7B 107.3 . .
C10 C8 P2 115.2(3) . .
C10 C8 H8A 108.5 . .
P2 C8 H8A 108.5 . .
C10 C8 H8B 108.5 . .
P2 C8 H8B 108.5 . .
H8A C8 H8B 107.5 . .
C10 C9 H9A 109.5 . .
C10 C9 H9B 109.5 . .
H9A C9 H9B 109.5 . .
C10 C9 H9C 109.5 . .
H9A C9 H9C 109.5 . .
H9B C9 H9C 109.5 . .
C11 C10 C8 107.4(4) . .
C11 C10 C7 112.8(4) . .
C8 C10 C7 112.3(4) . .
C11 C10 C9 111.2(4) . .
C8 C10 C9 107.2(4) . .
C7 C10 C9 105.8(4) . .
N12 C11 C16 120.0(5) . .
N12 C11 C10 118.3(4) . .
C16 C11 C10 121.6(4) . .
C13 N12 C11 118.8(4) . .
C13 N12 Ru1 114.5(3) . .
C11 N12 Ru1 126.5(3) . .
N12 C13 C14 122.6(5) . .
N12 C13 H13 118.7 . .
C14 C13 H13 118.7 . .
C15 C14 C13 119.6(5) . .
C15 C14 H14 120.2 . .
C13 C14 H14 120.2 . .
C14 C15 C16 118.1(5) . .
C14 C15 H15 121.0 . .
C16 C15 H15 121.0 . .
C15 C16 C11 120.8(5) . .
C15 C16 H16 119.6 . .
C11 C16 H16 119.6 . .
C26 C21 C22 117.9(5) . .
C26 C21 P1 120.0(4) . .
C22 C21 P1 122.1(4) . .
C23 C22 C21 119.7(5) . .
C23 C22 H22 120.2 . .
C21 C22 H22 120.2 . .
C24 C23 C22 121.8(6) . .
C24 C23 H23 119.1 . .
C22 C23 H23 119.1 . .
C25 C24 C23 118.8(6) . .
C25 C24 H24 120.6 . .
C23 C24 H24 120.6 . .
C24 C25 C26 120.1(6) . .
C24 C25 H25 120.0 . .
C26 C25 H25 120.0 . .
C21 C26 C25 121.7(5) . .
C21 C26 H26 119.1 . .
C25 C26 H26 119.1 . .
C36 C31 C32 119.0(5) . .
C36 C31 P1 123.6(4) . .
C32 C31 P1 117.3(4) . .
C31 C32 C33 121.1(6) . .
C31 C32 H32 119.4 . .
C33 C32 H32 119.4 . .
C34 C33 C32 119.6(6) . .
C34 C33 H33 120.2 . .
C32 C33 H33 120.2 . .
C33 C34 C35 119.8(5) . .
C33 C34 H34 120.1 . .
C35 C34 H34 120.1 . .
C34 C35 C36 120.4(6) . .
C34 C35 H35 119.8 . .
C36 C35 H35 119.8 . .
C31 C36 C35 120.0(5) . .
C31 C36 H36 120.0 . .
C35 C36 H36 120.0 . .
C42 C41 C46 115.4(6) . .
C42 C41 P2 125.7(5) . .
C46 C41 P2 118.8(4) . .
C41 C42 C43 122.0(7) . .
C41 C42 H42 119.0 . .
C43 C42 H42 119.0 . .
C44 C43 C42 120.6(7) . .
C44 C43 H43 119.7 . .
C42 C43 H43 119.7 . .
C45 C44 C43 119.6(7) . .
C45 C44 H44 120.2 . .
C43 C44 H44 120.2 . .
C44 C45 C46 118.9(6) . .
C44 C45 H45 120.6 . .
C46 C45 H45 120.6 . .
C41 C46 C45 123.4(6) . .
C41 C46 H46 118.3 . .
C45 C46 H46 118.3 . .
C56 C51 C52 117.0(5) . .
C56 C51 P2 122.2(4) . .
C52 C51 P2 120.7(5) . .
C51 C52 C53 121.3(6) . .
C51 C52 H52 119.3 . .
C53 C52 H52 119.3 . .
C54 C53 C52 120.3(6) . .
C54 C53 H53 119.9 . .
C52 C53 H53 119.9 . .
C53 C54 C55 119.2(6) . .
C53 C54 H54 120.4 . .
C55 C54 H54 120.4 . .
C56 C55 C54 120.4(6) . .
C56 C55 H55 119.8 . .
C54 C55 H55 119.8 . .
C55 C56 C51 121.9(6) . .
C55 C56 H56 119.1 . .
C51 C56 H56 119.1 . .
Cl3 C61 Cl3 112.2(6) . 2_655
Cl3 C61 H61A 109.2 . .
Cl3 C61 H61A 109.2 2_655 .
Cl3 C61 H61B 109.2 . .
Cl3 C61 H61B 109.2 2_655 .
H61A C61 H61B 107.9 . .

loop_
_geom_bond_atom_site_label_1
_geom_bond_atom_site_label_2
_geom_bond_distance
_geom_bond_site_symmetry_2
Ru1 C1 1.841(6) .
Ru1 N12 2.178(4) .
Ru1 P2 2.2844(15) .
Ru1 P1 2.2970(14) .
Ru1 Cl1 2.4314(13) .
Ru1 Cl2 2.4775(14) .
P1 C31 1.827(5) .
P1 C7 1.838(5) .
P1 C21 1.847(5) .
P2 C8 1.825(5) .
P2 C51 1.826(5) .
P2 C41 1.831(5) .
C1 O1 1.140(6) .
C7 C10 1.545(7) .
C7 H7A 0.9900 .
C7 H7B 0.9900 .
C8 C10 1.543(7) .
C8 H8A 0.9900 .
C8 H8B 0.9900 .
C9 C10 1.546(7) .
C9 H9A 0.9800 .
C9 H9B 0.9800 .
C9 H9C 0.9800 .
C10 C11 1.537(7) .
C11 N12 1.350(6) .
C11 C16 1.388(6) .
N12 C13 1.343(6) .
C13 C14 1.368(7) .
C13 H13 0.9500 .
C14 C15 1.365(8) .
C14 H14 0.9500 .
C15 C16 1.379(7) .
C15 H15 0.9500 .
C16 H16 0.9500 .
C21 C26 1.374(7) .
C21 C22 1.390(7) .
C22 C23 1.388(8) .
C22 H22 0.9500 .
C23 C24 1.369(8) .
C23 H23 0.9500 .
C24 C25 1.363(8) .
C24 H24 0.9500 .
C25 C26 1.393(7) .
C25 H25 0.9500 .
C26 H26 0.9500 .
C31 C36 1.376(7) .
C31 C32 1.391(7) .
C32 C33 1.393(7) .
C32 H32 0.9500 .
C33 C34 1.379(9) .
C33 H33 0.9500 .
C34 C35 1.382(9) .
C34 H34 0.9500 .
C35 C36 1.404(7) .
C35 H35 0.9500 .
C36 H36 0.9500 .
C41 C42 1.324(8) .
C41 C46 1.360(8) .
C42 C43 1.387(10) .
C42 H42 0.9500 .
C43 C44 1.343(9) .
C43 H43 0.9500 .
C44 C45 1.307(8) .
C44 H44 0.9500 .
C45 C46 1.392(8) .
C45 H45 0.9500 .
C46 H46 0.9500 .
C51 C56 1.376(8) .
C51 C52 1.381(7) .
C52 C53 1.394(8) .
C52 H52 0.9500 .
C53 C54 1.352(9) .
C53 H53 0.9500 .
C54 C55 1.380(9) .
C54 H54 0.9500 .
C55 C56 1.370(8) .
C55 H55 0.9500 .
C56 H56 0.9500 .
C61 Cl3 1.722(7) .
C61 Cl3 1.722(7) 2_655
C61 H61A 0.9900 .
C61 H61B 0.9900 .

loop_
_geom_torsion_atom_site_label_1
_geom_torsion_atom_site_label_2
_geom_torsion_atom_site_label_3
_geom_torsion_atom_site_label_4
_geom_torsion
C1 Ru1 P1 C31 15.7(3)
N12 Ru1 P1 C31 -170.7(2)
P2 Ru1 P1 C31 -80.19(19)
Cl1 Ru1 P1 C31 -153.2(4)
Cl2 Ru1 P1 C31 100.06(19)
C1 Ru1 P1 C7 135.1(3)
N12 Ru1 P1 C7 -51.3(2)
P2 Ru1 P1 C7 39.21(18)
Cl1 Ru1 P1 C7 -33.8(4)
Cl2 Ru1 P1 C7 -140.53(18)
C1 Ru1 P1 C21 -110.3(3)
N12 Ru1 P1 C21 63.4(2)
P2 Ru1 P1 C21 153.88(19)
Cl1 Ru1 P1 C21 80.9(4)
Cl2 Ru1 P1 C21 -25.86(19)
C1 Ru1 P2 C8 -165.4(2)
N12 Ru1 P2 C8 17.0(2)
P1 Ru1 P2 C8 -66.75(19)
Cl1 Ru1 P2 C8 104.72(19)
Cl2 Ru1 P2 C8 109.2(9)
C1 Ru1 P2 C51 -45.8(3)
N12 Ru1 P2 C51 136.5(2)
P1 Ru1 P2 C51 52.8(2)
Cl1 Ru1 P2 C51 -135.7(2)
Cl2 Ru1 P2 C51 -131.3(9)
C1 Ru1 P2 C41 76.4(3)
N12 Ru1 P2 C41 -101.3(2)
P1 Ru1 P2 C41 175.0(2)
Cl1 Ru1 P2 C41 -13.6(2)
Cl2 Ru1 P2 C41 -9.1(10)
N12 Ru1 C1 O1 12(8)
P2 Ru1 C1 O1 -148(7)
P1 Ru1 C1 O1 123(7)
Cl1 Ru1 C1 O1 -58(7)
Cl2 Ru1 C1 O1 28(7)
C31 P1 C7 C10 150.4(4)
C21 P1 C7 C10 -105.1(4)
Ru1 P1 C7 C10 22.3(4)
C51 P2 C8 C10 -94.2(4)
C41 P2 C8 C10 160.4(4)
Ru1 P2 C8 C10 34.4(4)
P2 C8 C10 C11 -81.6(4)
P2 C8 C10 C7 43.0(5)
P2 C8 C10 C9 158.8(4)
P1 C7 C10 C11 42.7(5)
P1 C7 C10 C8 -78.9(5)
P1 C7 C10 C9 164.5(3)
C8 C10 C11 N12 55.4(6)
C7 C10 C11 N12 -68.9(6)
C9 C10 C11 N12 172.4(4)
C8 C10 C11 C16 -119.5(5)
C7 C10 C11 C16 116.1(5)
C9 C10 C11 C16 -2.6(7)
C16 C11 N12 C13 2.4(7)
C10 C11 N12 C13 -172.7(5)
C16 C11 N12 Ru1 -171.1(3)
C10 C11 N12 Ru1 13.9(6)
C1 Ru1 N12 C13 -20(2)
P2 Ru1 N12 C13 140.1(4)
P1 Ru1 N12 C13 -132.3(4)
Cl1 Ru1 N12 C13 50.3(4)
Cl2 Ru1 N12 C13 -36.4(4)
C1 Ru1 N12 C11 153.9(17)
P2 Ru1 N12 C11 -46.2(4)
P1 Ru1 N12 C11 41.4(4)
Cl1 Ru1 N12 C11 -136.0(4)
Cl2 Ru1 N12 C11 137.3(4)
C11 N12 C13 C14 -2.3(8)
Ru1 N12 C13 C14 171.9(4)
N12 C13 C14 C15 -0.5(9)
C13 C14 C15 C16 3.1(9)
C14 C15 C16 C11 -3.0(8)
N12 C11 C16 C15 0.3(8)
C10 C11 C16 C15 175.1(5)
C31 P1 C21 C26 29.6(5)
C7 P1 C21 C26 -77.9(5)
Ru1 P1 C21 C26 163.6(4)
C31 P1 C21 C22 -153.6(5)
C7 P1 C21 C22 98.8(5)
Ru1 P1 C21 C22 -19.7(5)
C26 C21 C22 C23 -0.1(9)
P1 C21 C22 C23 -176.9(5)
C21 C22 C23 C24 1.2(10)
C22 C23 C24 C25 -1.7(10)
C23 C24 C25 C26 1.2(10)
C22 C21 C26 C25 -0.4(8)
P1 C21 C26 C25 176.5(5)
C24 C25 C26 C21 -0.1(9)
C7 P1 C31 C36 7.7(5)
C21 P1 C31 C36 -96.3(5)
Ru1 P1 C31 C36 128.8(4)
C7 P1 C31 C32 -174.6(4)
C21 P1 C31 C32 81.3(4)
Ru1 P1 C31 C32 -53.6(4)
C36 C31 C32 C33 0.5(8)
P1 C31 C32 C33 -177.3(4)
C31 C32 C33 C34 0.2(8)
C32 C33 C34 C35 -0.7(9)
C33 C34 C35 C36 0.6(9)
C32 C31 C36 C35 -0.6(8)
P1 C31 C36 C35 177.0(4)
C34 C35 C36 C31 0.1(8)
C8 P2 C41 C42 -4.8(8)
C51 P2 C41 C42 -113.8(7)
Ru1 P2 C41 C42 114.5(7)
C8 P2 C41 C46 173.1(6)
C51 P2 C41 C46 64.1(6)
Ru1 P2 C41 C46 -67.6(6)
C46 C41 C42 C43 0.9(14)
P2 C41 C42 C43 178.8(9)
C41 C42 C43 C44 -0.1(19)
C42 C43 C44 C45 0.3(18)
C43 C44 C45 C46 -1.1(15)
C42 C41 C46 C45 -1.8(13)
P2 C41 C46 C45 -179.9(7)
C44 C45 C46 C41 2.0(14)
C8 P2 C51 C56 -27.5(6)
C41 P2 C51 C56 81.6(6)
Ru1 P2 C51 C56 -148.1(5)
C8 P2 C51 C52 155.4(4)
C41 P2 C51 C52 -95.5(5)
Ru1 P2 C51 C52 34.8(5)
C56 C51 C52 C53 0.5(9)
P2 C51 C52 C53 177.7(5)
C51 C52 C53 C54 0.6(10)
C52 C53 C54 C55 -0.5(11)
C53 C54 C55 C56 -0.7(12)
C54 C55 C56 C51 1.9(12)
C52 C51 C56 C55 -1.7(10)
P2 C51 C56 C55 -178.9(6)
